data_4062016
_journal_name_full Organometallics
_journal_year 2003
_chemical_formula_sum 'C32 H30 Cl2 N4 Ti'
_chemical_formula_weight 589.40
_space_group_IT_number 61
_symmetry_cell_setting orthorhombic
_symmetry_space_group_name_Hall '-P 2ac 2ab'
_symmetry_space_group_name_H-M 'P b c a'
_cell_angle_alpha 90.00
_cell_angle_beta 90.00
_cell_angle_gamma 90.00
_cell_formula_units_Z 8
_cell_length_a 15.5864(7)
_cell_length_b 16.2149(7)
_cell_length_c 23.5128(11)
_cell_measurement_temperature 180(2)
_cell_volume 5942.4(5)
_diffrn_ambient_temperature 180(2)
_exptl_crystal_density_diffrn 1.318
_cod_depositor_comments
;
The following automatic conversions were performed:
'_symmetry_cell_setting' value 'Orthorhombic' changed to 'orthorhombic'
according to '/home/saulius/struct/CIF-dictionaries/cif_core.dic'
dictionary named 'cif_core.dic' version 2.4.1 from 2010-06-29.

Automatic conversion script
Id: cif_fix_enum 1527 2010-12-29 10:47:43Z saulius 
;
_cod_database_code 4062016

loop_
_symmetry_equiv_pos_as_xyz
'x, y, z'
'-x+1/2, -y, z+1/2'
'-x, y+1/2, -z+1/2'
'x+1/2, -y+1/2, -z'
'-x, -y, -z'
'x-1/2, y, -z-1/2'
'x, -y-1/2, z-1/2'
'-x-1/2, y-1/2, z'

loop_
_atom_site_label
_atom_site_type_symbol
_atom_site_fract_x
_atom_site_fract_y
_atom_site_fract_z
_atom_site_U_iso_or_equiv
_atom_site_adp_type
_atom_site_occupancy
_atom_site_symmetry_multiplicity
_atom_site_calc_flag
_atom_site_refinement_flags
_atom_site_disorder_assembly
_atom_site_disorder_group
Ti1 Ti 0.93212(5) 0.24685(5) 0.72618(3) 0.0279(2) Uani 1 1 d . . .
Cl1 Cl 0.89209(8) 0.36465(8) 0.68034(6) 0.0472(4) Uani 1 1 d . . .
Cl2 Cl 0.97643(8) 0.13234(8) 0.67787(6) 0.0474(4) Uani 1 1 d . . .
N1 N 0.9919(2) 0.2985(2) 0.79116(15) 0.0278(9) Uani 1 1 d . . .
N2 N 1.0678(2) 0.2934(2) 0.71296(16) 0.0324(10) Uani 1 1 d . . .
N3 N 0.8704(2) 0.1898(2) 0.78866(15) 0.0289(9) Uani 1 1 d . . .
N4 N 0.7973(2) 0.2024(2) 0.70992(15) 0.0297(10) Uani 1 1 d . . .
C1 C 0.8324(3) 0.2773(3) 0.9747(2) 0.0483(15) Uani 1 1 d . . .
H1A H 0.7746 0.2987 0.9820 0.072 Uiso 1 1 calc R . .
H1B H 0.8673 0.2831 1.0092 0.072 Uiso 1 1 calc R . .
H1C H 0.8288 0.2189 0.9642 0.072 Uiso 1 1 calc R . .
C2 C 0.8732(3) 0.3255(3) 0.92669(19) 0.0321(12) Uani 1 1 d . . .
C3 C 0.8604(3) 0.4106(3) 0.9256(2) 0.0363(13) Uani 1 1 d . . .
H3A H 0.8277 0.4361 0.9548 0.044 Uiso 1 1 calc R . .
C4 C 0.8948(3) 0.4581(3) 0.8826(2) 0.0372(13) Uani 1 1 d . . .
H4A H 0.8873 0.5162 0.8832 0.045 Uiso 1 1 calc R . .
C5 C 0.9399(3) 0.4217(3) 0.83879(19) 0.0302(12) Uani 1 1 d . . .
H5A H 0.9622 0.4545 0.8087 0.036 Uiso 1 1 calc R . .
C6 C 0.9524(3) 0.3367(3) 0.83893(18) 0.0252(11) Uani 1 1 d . . .
C7 C 0.9207(3) 0.2874(3) 0.88338(19) 0.0279(11) Uani 1 1 d . . .
C8 C 0.9370(3) 0.1961(3) 0.88258(18) 0.0267(11) Uani 1 1 d . . .
C9 C 0.9068(3) 0.1490(3) 0.83637(19) 0.0294(12) Uani 1 1 d . . .
C10 C 0.9170(3) 0.0633(3) 0.8356(2) 0.0363(13) Uani 1 1 d . . .
H10A H 0.8952 0.0320 0.8047 0.044 Uiso 1 1 calc R . .
C11 C 0.9587(3) 0.0243(3) 0.8799(2) 0.0441(14) Uani 1 1 d . . .
H11A H 0.9648 -0.0340 0.8798 0.053 Uiso 1 1 calc R . .
C12 C 0.9915(3) 0.0701(3) 0.9242(2) 0.0409(14) Uani 1 1 d . . .
H12A H 1.0213 0.0429 0.9540 0.049 Uiso 1 1 calc R . .
C13 C 0.9819(3) 0.1554(3) 0.92611(19) 0.0349(12) Uani 1 1 d . . .
C14 C 1.0243(4) 0.2014(3) 0.9747(2) 0.0506(15) Uani 1 1 d . . .
H14A H 1.0814 0.1781 0.9818 0.076 Uiso 1 1 calc R . .
H14B H 0.9892 0.1960 1.0091 0.076 Uiso 1 1 calc R . .
H14C H 1.0299 0.2599 0.9647 0.076 Uiso 1 1 calc R . .
C15 C 1.0651(3) 0.3278(3) 0.76518(18) 0.0259(11) Uani 1 1 d . . .
C16 C 1.1286(3) 0.3804(3) 0.7853(2) 0.0337(12) Uani 1 1 d . . .
H16A H 1.1251 0.4051 0.8219 0.040 Uiso 1 1 calc R . .
C17 C 1.1976(3) 0.3948(3) 0.7492(2) 0.0415(14) Uani 1 1 d . . .
H17A H 1.2430 0.4298 0.7612 0.050 Uiso 1 1 calc R . .
C18 C 1.2006(3) 0.3586(3) 0.6961(2) 0.0463(15) Uani 1 1 d . . .
H18A H 1.2483 0.3684 0.6718 0.056 Uiso 1 1 calc R . .
C19 C 1.1341(3) 0.3081(3) 0.6780(2) 0.0388(13) Uani 1 1 d . . .
C20 C 1.1322(4) 0.2684(4) 0.6204(2) 0.0610(18) Uani 1 1 d . . .
H20A H 1.0780 0.2819 0.6014 0.091 Uiso 1 1 calc R . .
H20B H 1.1368 0.2084 0.6247 0.091 Uiso 1 1 calc R . .
H20C H 1.1803 0.2887 0.5976 0.091 Uiso 1 1 calc R . .
C21 C 0.7975(3) 0.1632(3) 0.76076(19) 0.0276(11) Uani 1 1 d . . .
C22 C 0.7329(3) 0.1099(3) 0.7772(2) 0.0357(12) Uani 1 1 d . . .
H22A H 0.7350 0.0815 0.8125 0.043 Uiso 1 1 calc R . .
C23 C 0.6651(3) 0.0999(3) 0.7401(2) 0.0434(14) Uani 1 1 d . . .
H23A H 0.6193 0.0639 0.7499 0.052 Uiso 1 1 calc R . .
C24 C 0.6629(3) 0.1414(3) 0.6889(2) 0.0417(14) Uani 1 1 d . . .
H24A H 0.6153 0.1349 0.6640 0.050 Uiso 1 1 calc R . .
C25 C 0.7306(3) 0.1929(3) 0.6739(2) 0.0372(13) Uani 1 1 d . . .
C26 C 0.7341(4) 0.2386(4) 0.6185(2) 0.0553(16) Uani 1 1 d . . .
H26A H 0.7415 0.2977 0.6259 0.083 Uiso 1 1 calc R . .
H26B H 0.6805 0.2298 0.5976 0.083 Uiso 1 1 calc R . .
H26C H 0.7825 0.2183 0.5959 0.083 Uiso 1 1 calc R . .
C100 C 0.1887(7) 0.0962(4) 0.4985(4) 0.114(4) Uani 1 1 d . . .
H100 H 0.1888 0.1352 0.5287 0.136 Uiso 1 1 calc R . .
C101 C 0.2674(5) 0.0623(5) 0.4748(4) 0.100(3) Uani 1 1 d . . .
H10D H 0.3218 0.0784 0.4892 0.120 Uiso 1 1 calc R . .
C102 C 0.2609(5) 0.0068(4) 0.4315(3) 0.0679(19) Uani 1 1 d . . .
H10E H 0.3116 -0.0145 0.4146 0.081 Uiso 1 1 calc R . .
C103 C 0.1845(5) -0.0184(5) 0.4122(3) 0.078(2) Uani 1 1 d . . .
H10F H 0.1824 -0.0575 0.3822 0.093 Uiso 1 1 calc R . .
C104 C 0.1123(6) 0.0094(5) 0.4337(3) 0.089(2) Uani 1 1 d . . .
H10G H 0.0594 -0.0123 0.4202 0.107 Uiso 1 1 calc R . .
C105 C 0.1115(5) 0.0669(4) 0.4735(4) 0.078(2) Uani 1 1 d . . .
H10H H 0.0581 0.0891 0.4857 0.094 Uiso 1 1 calc R . .

loop_
_atom_site_aniso_label
_atom_site_aniso_U_11
_atom_site_aniso_U_22
_atom_site_aniso_U_33
_atom_site_aniso_U_23
_atom_site_aniso_U_13
_atom_site_aniso_U_12
Ti1 0.0334(5) 0.0276(5) 0.0227(4) -0.0010(4) 0.0012(4) 0.0003(4)
Cl1 0.0367(8) 0.0462(9) 0.0586(9) 0.0226(7) 0.0036(7) 0.0034(6)
Cl2 0.0407(8) 0.0467(9) 0.0547(9) -0.0239(7) -0.0058(7) 0.0092(7)
N1 0.032(2) 0.025(2) 0.027(2) -0.0015(17) 0.0048(18) -0.0063(18)
N2 0.034(2) 0.035(2) 0.029(2) 0.0054(19) 0.004(2) 0.0039(19)
N3 0.036(2) 0.025(2) 0.025(2) 0.0009(18) -0.0034(18) -0.0080(18)
N4 0.030(2) 0.030(2) 0.029(2) -0.0065(18) 0.0004(19) 0.0027(19)
C1 0.051(4) 0.059(4) 0.034(3) 0.005(3) 0.012(3) -0.007(3)
C2 0.030(3) 0.039(3) 0.027(3) -0.004(2) -0.001(2) -0.004(2)
C3 0.042(3) 0.037(3) 0.030(3) -0.011(2) 0.001(2) 0.001(3)
C4 0.043(3) 0.030(3) 0.039(3) -0.009(2) -0.004(3) 0.004(3)
C5 0.037(3) 0.023(3) 0.030(3) 0.003(2) -0.005(2) -0.004(2)
C6 0.023(3) 0.029(3) 0.024(3) -0.001(2) 0.000(2) -0.008(2)
C7 0.030(3) 0.030(3) 0.023(3) 0.001(2) -0.003(2) -0.009(2)
C8 0.027(3) 0.028(3) 0.024(3) 0.006(2) 0.003(2) -0.005(2)
C9 0.035(3) 0.025(3) 0.028(3) 0.005(2) 0.003(2) -0.008(2)
C10 0.040(3) 0.025(3) 0.043(3) -0.001(2) -0.002(3) -0.009(2)
C11 0.044(3) 0.032(3) 0.056(4) 0.007(3) 0.006(3) 0.000(3)
C12 0.042(3) 0.036(3) 0.045(3) 0.017(3) -0.002(3) 0.003(3)
C13 0.040(3) 0.039(3) 0.025(3) 0.007(2) 0.001(2) -0.006(3)
C14 0.053(4) 0.062(4) 0.037(3) 0.005(3) -0.011(3) -0.004(3)
C15 0.026(3) 0.021(3) 0.030(3) 0.008(2) 0.001(2) 0.005(2)
C16 0.034(3) 0.023(3) 0.043(3) 0.010(2) -0.005(2) 0.000(2)
C17 0.029(3) 0.037(3) 0.058(4) 0.020(3) -0.004(3) -0.005(3)
C18 0.028(3) 0.057(4) 0.054(4) 0.029(3) 0.009(3) 0.007(3)
C19 0.034(3) 0.045(3) 0.037(3) 0.008(3) 0.005(3) 0.010(3)
C20 0.056(4) 0.087(5) 0.040(3) -0.001(3) 0.016(3) 0.011(4)
C21 0.030(3) 0.023(3) 0.030(3) -0.004(2) 0.002(2) 0.000(2)
C22 0.038(3) 0.035(3) 0.034(3) -0.001(2) 0.006(3) -0.006(3)
C23 0.030(3) 0.036(3) 0.064(4) -0.015(3) 0.009(3) 0.000(2)
C24 0.025(3) 0.052(4) 0.048(4) -0.019(3) -0.006(3) 0.007(3)
C25 0.036(3) 0.039(3) 0.037(3) -0.011(3) -0.007(3) 0.017(3)
C26 0.057(4) 0.077(4) 0.031(3) -0.007(3) -0.008(3) 0.015(3)
C100 0.196(10) 0.023(4) 0.122(7) -0.027(4) 0.074(7) -0.045(5)
C101 0.089(6) 0.077(5) 0.134(7) -0.032(5) 0.036(6) -0.052(5)
C102 0.057(5) 0.057(4) 0.090(5) -0.012(4) 0.020(4) 0.004(4)
C103 0.068(5) 0.103(6) 0.063(5) 0.015(4) 0.006(4) 0.016(5)
C104 0.100(7) 0.099(7) 0.068(5) 0.025(5) -0.019(5) 0.036(5)
C105 0.084(6) 0.032(4) 0.118(7) 0.038(4) 0.042(5) 0.021(4)

loop_
_geom_bond_atom_site_label_1
_geom_bond_atom_site_label_2
_geom_bond_distance
_geom_bond_site_symmetry_2
_geom_bond_publ_flag
Ti1 N1 1.975(4) . y
Ti1 N3 1.985(4) . y
Ti1 N4 2.254(4) . y
Ti1 N2 2.267(4) . y
Ti1 Cl1 2.2803(15) . y
Ti1 Cl2 2.2835(15) . y
Ti1 C15 2.620(5) . ?
Ti1 C21 2.628(5) . ?
N1 C15 1.380(5) . y
N1 C6 1.423(5) . ?
N2 C19 1.342(6) . ?
N2 C15 1.349(6) . y
N3 C21 1.381(6) . y
N3 C9 1.421(6) . ?
N4 C25 1.349(6) . ?
N4 C21 1.354(5) . y
C1 C2 1.514(6) . ?
C2 C3 1.394(7) . ?
C2 C7 1.402(6) . ?
C3 C4 1.378(7) . ?
C4 C5 1.380(6) . ?
C5 C6 1.392(6) . ?
C6 C7 1.407(6) . ?
C7 C8 1.502(6) . ?
C8 C13 1.405(6) . ?
C8 C9 1.409(6) . ?
C9 C10 1.399(6) . ?
C10 C11 1.381(7) . ?
C11 C12 1.377(7) . ?
C12 C13 1.392(7) . ?
C13 C14 1.517(7) . ?
C15 C16 1.389(6) . ?
C16 C17 1.390(7) . ?
C17 C18 1.381(7) . ?
C18 C19 1.387(7) . ?
C19 C20 1.499(7) . ?
C21 C22 1.382(6) . ?
C22 C23 1.381(7) . ?
C23 C24 1.379(7) . ?
C24 C25 1.392(7) . ?
C25 C26 1.500(7) . ?
C100 C105 1.421(11) . ?
C100 C101 1.455(11) . ?
C101 C102 1.364(9) . ?
C102 C103 1.337(9) . ?
C103 C104 1.313(9) . ?
C104 C105 1.321(10) . ?
